data_7060430
loop_
_publ_author_name
'Xia, Youfu'
'Du, Yanqing'
'Xiang, Qian'
'Humphrey, Mark G.'

_publ_section_title
;
 Highly efficient room-temperature phosphorescent materials with a
 heavy-atom effect of bromine
;
_journal_issue 11
_journal_name_full 'New Journal of Chemistry'
_journal_page_first 4930
_journal_page_last 4933
_journal_paper_doi 10.1039/D0NJ05713D
_journal_volume 45
_journal_year 2021
_chemical_formula_sum 'C33 H27 B0 Br N2'
_chemical_formula_weight 531.47
_space_group_crystal_system triclinic
_space_group_IT_number 2
_space_group_name_Hall '-P 1'
_space_group_name_H-M_alt 'P -1'
_atom_sites_solution_hydrogens geom
_audit_creation_method SHELXL-2016/6
_audit_update_record
;
2020-08-12 deposited with the CCDC.	2021-02-04 downloaded from the CCDC.
;
_cell_angle_alpha 93.211(3)
_cell_angle_beta 95.761(3)
_cell_angle_gamma 108.941(3)
_cell_formula_units_Z 2
_cell_length_a 9.1202(6)
_cell_length_b 10.5184(6)
_cell_length_c 13.8101(8)
_cell_measurement_reflns_used 8863
_cell_measurement_temperature 150(2)
_cell_measurement_theta_max 25.7492
_cell_measurement_theta_min 2.9232
_cell_volume 1241.20(13)
_computing_cell_refinement 'Bruker APEX2(Bruker AXS Inc., 2015)'
_computing_data_collection 'Bruker APEX2(Bruker AXS Inc., 2015)'
_computing_data_reduction 'Bruker APEX2(Bruker AXS Inc., 2015)'
_computing_molecular_graphics 'SHELXL-2016/6 (Sheldrick, 2016)'
_computing_publication_material 'SHELXL-2016/6 (Sheldrick, 2016)'
_computing_structure_refinement 'SHELXL-2016/6 (Sheldrick, 2016)'
_computing_structure_solution 'SHELXT 2014/5 (Sheldrick, 2014)'
_diffrn_ambient_temperature 150(2)
_diffrn_measured_fraction_theta_full 0.995
_diffrn_measured_fraction_theta_max 0.988
_diffrn_measurement_device_type 'Siemens R3m'
_diffrn_measurement_method '\w scan'
_diffrn_radiation_type MoK\a
_diffrn_radiation_wavelength 0.71073
_diffrn_reflns_av_R_equivalents 0.0198
_diffrn_reflns_av_unetI/netI 0.0513
_diffrn_reflns_Laue_measured_fraction_full 0.995
_diffrn_reflns_Laue_measured_fraction_max 0.988
_diffrn_reflns_limit_h_max 11
_diffrn_reflns_limit_h_min -11
_diffrn_reflns_limit_k_max 12
_diffrn_reflns_limit_k_min -12
_diffrn_reflns_limit_l_max 16
_diffrn_reflns_limit_l_min -16
_diffrn_reflns_number 7745
_diffrn_reflns_point_group_measured_fraction_full 0.995
_diffrn_reflns_point_group_measured_fraction_max 0.988
_diffrn_reflns_theta_full 25.242
_diffrn_reflns_theta_max 25.825
_diffrn_reflns_theta_min 2.923
_exptl_absorpt_coefficient_mu 1.682
_exptl_absorpt_correction_T_max 0.7453
_exptl_absorpt_correction_T_min 0.6366
_exptl_absorpt_correction_type multi-scan
_exptl_absorpt_process_details 'SADABS 2014/5'
_exptl_crystal_colour WHITE
_exptl_crystal_density_diffrn 1.422
_exptl_crystal_density_method 'not measured'
_exptl_crystal_description BLOCK
_exptl_crystal_F_000 548
_exptl_crystal_size_max 0.2
_exptl_crystal_size_mid 0.2
_exptl_crystal_size_min 0.1
_exptl_transmission_factor_max 0.7456
_exptl_transmission_factor_min 0.6315
_refine_diff_density_max 0.311
_refine_diff_density_min -0.459
_refine_diff_density_rms 0.050
_refine_ls_extinction_method none
_refine_ls_goodness_of_fit_ref 1.069
_refine_ls_hydrogen_treatment mixed
_refine_ls_matrix_type full
_refine_ls_number_parameters 327
_refine_ls_number_reflns 4727
_refine_ls_number_restraints 0
_refine_ls_restrained_S_all 1.069
_refine_ls_R_factor_all 0.0326
_refine_ls_R_factor_gt 0.0276
_refine_ls_shift/su_max 0.002
_refine_ls_shift/su_mean 0.000
_refine_ls_structure_factor_coef Fsqd
_refine_ls_weighting_details 'w=1/[\s^2^(Fo^2^)+0.4262P] where P=(Fo^2^+2Fc^2^)/3'
_refine_ls_weighting_scheme calc
_refine_ls_wR_factor_gt 0.0702
_refine_ls_wR_factor_ref 0.0726
_reflns_Friedel_coverage 0.000
_reflns_number_gt 4240
_reflns_number_total 4727
_reflns_threshold_expression 'I > 2\s(I)'
_cod_data_source_file d0nj05713d2.cif
_cod_data_source_block S_b
_cod_depositor_comments 'Adding full bibliography for 7060430--7060431.cif.'
_cod_database_code 7060430
_shelx_shelxl_version_number 2016/6
_shelx_space_group_comment
;
The symmetry employed for this shelxl refinement is uniquely defined
by the following loop, which should always be used as a source of
symmetry information in preference to the above space-group names.
They are only intended as comments.
;
_shelx_estimated_absorpt_t_min 0.728
_shelx_estimated_absorpt_t_max 0.849

loop_
_space_group_symop_operation_xyz
'x, y, z'
'-x, -y, -z'

loop_
_atom_site_label
_atom_site_type_symbol
_atom_site_fract_x
_atom_site_fract_y
_atom_site_fract_z
_atom_site_U_iso_or_equiv
_atom_site_adp_type
_atom_site_occupancy
_atom_site_site_symmetry_order
_atom_site_calc_flag
_atom_site_refinement_flags_posn
_atom_site_refinement_flags_adp
_atom_site_refinement_flags_occupancy
_atom_site_disorder_assembly
_atom_site_disorder_group
Br1 Br 0.31812(2) 0.52561(2) 0.58041(2) 0.02890(8) Uani 1 1 d . . . . .
N2 N -0.08620(18) 0.42848(16) 0.11189(11) 0.0249(3) Uani 1 1 d . . . . .
N8 N 0.49222(17) 0.86426(15) 0.38667(11) 0.0230(3) Uani 1 1 d . . . . .
C1 C 0.1212(2) 0.52402(18) 0.25525(12) 0.0206(4) Uani 1 1 d . . . . .
C2 C 0.4811(2) 1.05014(18) 0.31379(13) 0.0253(4) Uani 1 1 d . . . . .
C3 C -0.1060(2) 0.31344(19) 0.05090(12) 0.0259(4) Uani 1 1 d . . . . .
C6 C 0.6176(2) 0.90328(18) 0.33384(12) 0.0222(4) Uani 1 1 d . . . . .
C7 C 0.7304(2) 1.0770(2) 0.22892(14) 0.0313(4) Uani 1 1 d . . . . .
H7 H 0.728765 1.152032 0.196782 0.038 Uiso 1 1 calc R U . . .
C8 C -0.2307(2) 0.4419(2) 0.11832(13) 0.0267(4) Uani 1 1 d . . . . .
C13 C 0.0626(2) 0.52998(19) 0.14974(13) 0.0250(4) Uani 1 1 d . . . . .
H13A H 0.053185 0.618410 0.142964 0.030 Uiso 1 1 calc R U . . .
H13B H 0.140547 0.521156 0.109440 0.030 Uiso 1 1 calc R U . . .
C16 C -0.4213(3) 0.5307(3) 0.16821(19) 0.0497(6) Uani 1 1 d . . . . .
H16 H -0.448927 0.595985 0.202957 0.060 Uiso 1 1 calc R U . . .
C17 C 0.7346(2) 0.8476(2) 0.32390(14) 0.0302(4) Uani 1 1 d . . . . .
H17 H 0.736527 0.771726 0.354806 0.036 Uiso 1 1 calc R U . . .
C19 C 0.8460(3) 1.0228(2) 0.21933(16) 0.0398(5) Uani 1 1 d . . . . .
H19 H 0.924003 1.062033 0.181060 0.048 Uiso 1 1 calc R U . . .
C21 C -0.2666(3) 0.5411(2) 0.17197(15) 0.0352(5) Uani 1 1 d . . . . .
H21 H -0.188689 0.612147 0.209108 0.042 Uiso 1 1 calc R U . . .
C23 C 0.2751(2) 0.9528(2) 0.41525(16) 0.0352(5) Uani 1 1 d . . . . .
H23 H 0.228673 0.888052 0.456061 0.042 Uiso 1 1 calc R U . . .
C24 C 0.2515(2) 0.62987(18) 0.29904(12) 0.0211(4) Uani 1 1 d . . . . .
H24 H 0.299013 0.700386 0.262807 0.025 Uiso 1 1 calc R U . . .
C26 C 0.4086(2) 0.95237(18) 0.37545(13) 0.0251(4) Uani 1 1 d . . . . .
C30 C 0.0053(3) 0.2603(2) 0.02261(14) 0.0360(5) Uani 1 1 d . . . . .
H30 H 0.110447 0.300413 0.046529 0.043 Uiso 1 1 calc R U . . .
C33 C -0.3464(2) 0.3339(2) 0.06086(14) 0.0318(5) Uani 1 1 d . . . . .
C37 C -0.0452(3) 0.1456(2) -0.04227(16) 0.0483(6) Uani 1 1 d . . . . .
H37 H 0.027107 0.107955 -0.062519 0.058 Uiso 1 1 calc R U . . .
C39 C 0.0235(2) 0.30457(19) 0.46378(14) 0.0284(4) Uani 1 1 d . . . . .
H2 H -0.015263 0.340250 0.517392 0.043 Uiso 1 1 calc R U . . .
H3 H 0.094884 0.260684 0.488499 0.043 Uiso 1 1 calc R U . . .
H4 H -0.062257 0.240513 0.422061 0.043 Uiso 1 1 calc R U . . .
C40 C -0.2027(4) 0.0854(2) -0.07795(17) 0.0544(7) Uani 1 1 d . . . . .
H40 H -0.233463 0.008760 -0.122139 0.065 Uiso 1 1 calc R U . . .
C43 C 0.2136(3) 1.0524(3) 0.39231(19) 0.0449(6) Uani 1 1 d . . . . .
H43 H 0.123799 1.054404 0.417899 0.054 Uiso 1 1 calc R U . . .
C49 C -0.3130(3) 0.1368(2) -0.04926(16) 0.0472(6) Uani 1 1 d . . . . .
H49 H -0.417933 0.095176 -0.073224 0.057 Uiso 1 1 calc R U . . .
C50 C -0.5027(3) 0.3258(3) 0.05872(19) 0.0481(6) Uani 1 1 d . . . . .
H50 H -0.581706 0.255806 0.021411 0.058 Uiso 1 1 calc R U . . .
C51 C -0.5369(3) 0.4236(3) 0.1130(2) 0.0592(7) Uani 1 1 d . . . . .
H51 H -0.640844 0.418055 0.112893 0.071 Uiso 1 1 calc R U . . .
C52 C 0.2380(2) 0.52379(18) 0.44710(12) 0.0195(4) Uani 1 1 d . . . . .
C56 C 0.8487(3) 0.9093(2) 0.26615(16) 0.0381(5) Uani 1 1 d . . . . .
H56 H 0.928727 0.874309 0.258514 0.046 Uiso 1 1 calc R U . . .
C57 C 0.4163(3) 1.1506(2) 0.29214(15) 0.0347(5) Uani 1 1 d . . . . .
H1 H 0.462195 1.216387 0.251884 0.024(5) Uiso 1 1 calc R . . . .
C58 C 0.2828(3) 1.1503(2) 0.33166(18) 0.0448(6) Uani 1 1 d . . . . .
H58 H 0.238556 1.216395 0.317576 0.054 Uiso 1 1 calc R U . . .
C59 C 0.6149(2) 1.01902(18) 0.28726(12) 0.0234(4) Uani 1 1 d . . . . .
C60 C 0.0498(2) 0.41952(18) 0.30932(13) 0.0224(4) Uani 1 1 d . . . . .
H60 H -0.037844 0.349319 0.280160 0.027 Uiso 1 1 calc R U . . .
C62 C 0.1064(2) 0.41727(18) 0.40668(13) 0.0211(4) Uani 1 1 d . . . . .
C63 C 0.3116(2) 0.63219(17) 0.39554(12) 0.0197(4) Uani 1 1 d . . . . .
C64 C -0.2662(2) 0.2528(2) 0.01650(13) 0.0312(5) Uani 1 1 d . . . . .
C66 C 0.4506(2) 0.74966(19) 0.44418(13) 0.0259(4) Uani 1 1 d . . . . .
H66A H 0.426883 0.778369 0.506976 0.031 Uiso 1 1 calc R U . . .
H66B H 0.539852 0.719169 0.456150 0.031 Uiso 1 1 calc R U . . .

loop_
_atom_site_aniso_label
_atom_site_aniso_U_11
_atom_site_aniso_U_22
_atom_site_aniso_U_33
_atom_site_aniso_U_23
_atom_site_aniso_U_13
_atom_site_aniso_U_12
Br1 0.03719(12) 0.02557(12) 0.02009(10) 0.00737(7) -0.00094(7) 0.00566(8)
N2 0.0241(8) 0.0270(8) 0.0202(7) -0.0004(6) -0.0015(6) 0.0054(7)
N8 0.0238(8) 0.0184(8) 0.0234(7) 0.0051(6) 0.0026(6) 0.0019(6)
C1 0.0217(9) 0.0206(9) 0.0198(8) 0.0015(7) 0.0024(7) 0.0075(7)
C2 0.0291(10) 0.0189(9) 0.0219(8) -0.0016(7) -0.0046(7) 0.0030(7)
C3 0.0353(10) 0.0232(10) 0.0156(8) 0.0047(7) 0.0008(7) 0.0051(8)
C6 0.0231(9) 0.0188(9) 0.0192(8) 0.0011(7) 0.0001(7) 0.0004(7)
C7 0.0398(11) 0.0231(10) 0.0231(9) 0.0047(7) 0.0051(8) -0.0010(8)
C8 0.0276(10) 0.0325(11) 0.0200(8) 0.0090(7) 0.0000(7) 0.0096(8)
C13 0.0240(9) 0.0247(10) 0.0221(9) 0.0037(7) 0.0007(7) 0.0027(7)
C16 0.0458(14) 0.0632(17) 0.0523(14) 0.0124(13) 0.0088(12) 0.0326(13)
C17 0.0311(10) 0.0258(10) 0.0326(10) 0.0034(8) 0.0006(8) 0.0087(8)
C19 0.0395(12) 0.0346(12) 0.0376(11) 0.0011(9) 0.0178(10) -0.0013(10)
C21 0.0364(11) 0.0420(13) 0.0300(10) 0.0080(9) 0.0021(9) 0.0168(10)
C23 0.0266(10) 0.0317(11) 0.0403(11) -0.0077(9) 0.0046(9) 0.0018(8)
C24 0.0235(9) 0.0179(9) 0.0206(8) 0.0049(7) 0.0050(7) 0.0041(7)
C26 0.0238(9) 0.0195(9) 0.0257(9) -0.0027(7) -0.0022(7) 0.0009(7)
C30 0.0470(13) 0.0367(12) 0.0266(10) 0.0041(9) 0.0054(9) 0.0166(10)
C33 0.0284(10) 0.0357(11) 0.0259(9) 0.0134(8) -0.0031(8) 0.0035(8)
C37 0.0805(19) 0.0389(13) 0.0327(11) 0.0023(10) 0.0107(12) 0.0289(13)
C39 0.0318(10) 0.0217(10) 0.0289(9) 0.0080(8) 0.0056(8) 0.0034(8)
C40 0.092(2) 0.0299(13) 0.0326(12) -0.0066(10) -0.0031(13) 0.0131(13)
C43 0.0318(12) 0.0439(14) 0.0554(14) -0.0172(11) -0.0019(11) 0.0136(10)
C49 0.0606(16) 0.0321(12) 0.0304(11) 0.0006(9) -0.0110(11) -0.0047(11)
C50 0.0276(11) 0.0532(15) 0.0537(14) 0.0143(12) -0.0091(10) 0.0028(10)
C51 0.0307(13) 0.079(2) 0.0741(18) 0.0180(16) 0.0032(13) 0.0266(13)
C52 0.0229(9) 0.0210(9) 0.0160(8) 0.0034(6) 0.0021(7) 0.0091(7)
C56 0.0300(11) 0.0389(13) 0.0449(12) -0.0019(10) 0.0084(10) 0.0106(9)
C57 0.0452(12) 0.0236(10) 0.0319(10) -0.0025(8) -0.0106(9) 0.0120(9)
C58 0.0474(14) 0.0391(13) 0.0503(13) -0.0152(11) -0.0156(11) 0.0274(11)
C59 0.0279(9) 0.0176(9) 0.0193(8) 0.0013(7) -0.0020(7) 0.0014(7)
C60 0.0200(9) 0.0175(9) 0.0280(9) 0.0011(7) 0.0023(7) 0.0040(7)
C62 0.0231(9) 0.0177(9) 0.0248(9) 0.0046(7) 0.0065(7) 0.0083(7)
C63 0.0210(9) 0.0185(9) 0.0192(8) 0.0011(7) 0.0034(7) 0.0061(7)
C64 0.0381(11) 0.0264(10) 0.0204(9) 0.0072(8) -0.0028(8) 0.0000(8)
C66 0.0283(10) 0.0226(9) 0.0199(8) 0.0043(7) 0.0002(7) -0.0005(8)

loop_
_atom_type_symbol
_atom_type_description
_atom_type_scat_dispersion_real
_atom_type_scat_dispersion_imag
_atom_type_scat_source
C C 0.0033 0.0016 'International Tables Vol C Tables 4.2.6.8 and 6.1.1.4'
H H 0.0000 0.0000 'International Tables Vol C Tables 4.2.6.8 and 6.1.1.4'
B B 0.0013 0.0007 'International Tables Vol C Tables 4.2.6.8 and 6.1.1.4'
Br Br -0.2901 2.4595 'International Tables Vol C Tables 4.2.6.8 and 6.1.1.4'
N N 0.0061 0.0033 'International Tables Vol C Tables 4.2.6.8 and 6.1.1.4'

loop_
_geom_angle_atom_site_label_1
_geom_angle_atom_site_label_2
_geom_angle_atom_site_label_3
_geom_angle
_geom_angle_site_symmetry_1
_geom_angle_site_symmetry_3
_geom_angle_publ_flag
C8 N2 C3 108.71(16) . . ?
C8 N2 C13 124.95(16) . . ?
C3 N2 C13 125.62(17) . . ?
C6 N8 C26 108.86(15) . . ?
C6 N8 C66 126.76(16) . . ?
C26 N8 C66 124.38(16) . . ?
C60 C1 C24 119.40(16) . . ?
C60 C1 C13 122.78(16) . . ?
C24 C1 C13 117.82(16) . . ?
C57 C2 C26 119.03(19) . . ?
C57 C2 C59 134.39(19) . . ?
C26 C2 C59 106.58(16) . . ?
N2 C3 C30 129.24(18) . . ?
N2 C3 C64 108.82(18) . . ?
C30 C3 C64 121.92(19) . . ?
N8 C6 C17 129.88(17) . . ?
N8 C6 C59 108.77(17) . . ?
C17 C6 C59 121.35(17) . . ?
C19 C7 C59 119.40(19) . . ?
C19 C7 H7 120.3 . . ?
C59 C7 H7 120.3 . . ?
N2 C8 C21 128.55(18) . . ?
N2 C8 C33 109.18(18) . . ?
C21 C8 C33 122.26(19) . . ?
N2 C13 C1 115.65(15) . . ?
N2 C13 H13A 108.4 . . ?
C1 C13 H13A 108.4 . . ?
N2 C13 H13B 108.4 . . ?
C1 C13 H13B 108.4 . . ?
H13A C13 H13B 107.4 . . ?
C21 C16 C51 120.7(2) . . ?
C21 C16 H16 119.6 . . ?
C51 C16 H16 119.6 . . ?
C56 C17 C6 117.54(19) . . ?
C56 C17 H17 121.2 . . ?
C6 C17 H17 121.2 . . ?
C7 C19 C56 120.9(2) . . ?
C7 C19 H19 119.6 . . ?
C56 C19 H19 119.6 . . ?
C16 C21 C8 117.6(2) . . ?
C16 C21 H21 121.2 . . ?
C8 C21 H21 121.2 . . ?
C43 C23 C26 117.7(2) . . ?
C43 C23 H23 121.1 . . ?
C26 C23 H23 121.1 . . ?
C63 C24 C1 121.27(16) . . ?
C63 C24 H24 119.4 . . ?
C1 C24 H24 119.4 . . ?
N8 C26 C23 129.08(19) . . ?
N8 C26 C2 109.00(17) . . ?
C23 C26 C2 121.92(19) . . ?
C37 C30 C3 117.7(2) . . ?
C37 C30 H30 121.1 . . ?
C3 C30 H30 121.1 . . ?
C50 C33 C8 118.8(2) . . ?
C50 C33 C64 134.7(2) . . ?
C8 C33 C64 106.49(17) . . ?
C30 C37 C40 121.1(2) . . ?
C30 C37 H37 119.4 . . ?
C40 C37 H37 119.4 . . ?
C62 C39 H2 109.5 . . ?
C62 C39 H3 109.5 . . ?
H2 C39 H3 109.5 . . ?
C62 C39 H4 109.5 . . ?
H2 C39 H4 109.5 . . ?
H3 C39 H4 109.5 . . ?
C49 C40 C37 121.3(2) . . ?
C49 C40 H40 119.4 . . ?
C37 C40 H40 119.4 . . ?
C23 C43 C58 121.6(2) . . ?
C23 C43 H43 119.2 . . ?
C58 C43 H43 119.2 . . ?
C40 C49 C64 119.2(2) . . ?
C40 C49 H49 120.4 . . ?
C64 C49 H49 120.4 . . ?
C51 C50 C33 118.4(2) . . ?
C51 C50 H50 120.8 . . ?
C33 C50 H50 120.8 . . ?
C50 C51 C16 122.1(2) . . ?
C50 C51 H51 118.9 . . ?
C16 C51 H51 118.9 . . ?
C62 C52 C63 122.96(15) . . ?
C62 C52 Br1 118.73(13) . . ?
C63 C52 Br1 118.28(13) . . ?
C17 C56 C19 121.4(2) . . ?
C17 C56 H56 119.3 . . ?
C19 C56 H56 119.3 . . ?
C58 C57 C2 118.8(2) . . ?
C58 C57 H1 120.6 . . ?
C2 C57 H1 120.6 . . ?
C57 C58 C43 120.9(2) . . ?
C57 C58 H58 119.5 . . ?
C43 C58 H58 119.5 . . ?
C7 C59 C6 119.37(18) . . ?
C7 C59 C2 133.84(18) . . ?
C6 C59 C2 106.79(16) . . ?
C1 C60 C62 121.39(16) . . ?
C1 C60 H60 119.3 . . ?
C62 C60 H60 119.3 . . ?
C52 C62 C60 117.35(16) . . ?
C52 C62 C39 122.70(16) . . ?
C60 C62 C39 119.93(16) . . ?
C24 C63 C52 117.61(16) . . ?
C24 C63 C66 121.26(16) . . ?
C52 C63 C66 121.12(15) . . ?
C49 C64 C3 118.8(2) . . ?
C49 C64 C33 134.5(2) . . ?
C3 C64 C33 106.77(17) . . ?
N8 C66 C63 113.41(14) . . ?
N8 C66 H66A 108.9 . . ?
C63 C66 H66A 108.9 . . ?
N8 C66 H66B 108.9 . . ?
C63 C66 H66B 108.9 . . ?
H66A C66 H66B 107.7 . . ?

loop_
_geom_bond_atom_site_label_1
_geom_bond_atom_site_label_2
_geom_bond_distance
_geom_bond_site_symmetry_2
_geom_bond_publ_flag
Br1 C52 1.9080(16) . ?
N2 C8 1.381(2) . ?
N2 C3 1.386(2) . ?
N2 C13 1.452(2) . ?
N8 C6 1.380(2) . ?
N8 C26 1.384(2) . ?
N8 C66 1.449(2) . ?
C1 C60 1.384(3) . ?
C1 C24 1.392(2) . ?
C1 C13 1.513(2) . ?
C2 C57 1.401(3) . ?
C2 C26 1.410(3) . ?
C2 C59 1.437(3) . ?
C3 C30 1.386(3) . ?
C3 C64 1.410(3) . ?
C6 C17 1.388(3) . ?
C6 C59 1.415(3) . ?
C7 C19 1.366(3) . ?
C7 C59 1.393(3) . ?
C7 H7 0.9300 . ?
C8 C21 1.389(3) . ?
C8 C33 1.410(3) . ?
C13 H13A 0.9700 . ?
C13 H13B 0.9700 . ?
C16 C21 1.375(3) . ?
C16 C51 1.390(4) . ?
C16 H16 0.9300 . ?
C17 C56 1.388(3) . ?
C17 H17 0.9300 . ?
C19 C56 1.395(3) . ?
C19 H19 0.9300 . ?
C21 H21 0.9300 . ?
C23 C43 1.377(3) . ?
C23 C26 1.387(3) . ?
C23 H23 0.9300 . ?
C24 C63 1.385(2) . ?
C24 H24 0.9300 . ?
C30 C37 1.380(3) . ?
C30 H30 0.9300 . ?
C33 C50 1.397(3) . ?
C33 C64 1.441(3) . ?
C37 C40 1.392(4) . ?
C37 H37 0.9300 . ?
C39 C62 1.497(2) . ?
C39 H2 0.9600 . ?
C39 H3 0.9600 . ?
C39 H4 0.9600 . ?
C40 C49 1.368(4) . ?
C40 H40 0.9300 . ?
C43 C58 1.393(4) . ?
C43 H43 0.9300 . ?
C49 C64 1.398(3) . ?
C49 H49 0.9300 . ?
C50 C51 1.375(4) . ?
C50 H50 0.9300 . ?
C51 H51 0.9300 . ?
C52 C62 1.389(3) . ?
C52 C63 1.396(2) . ?
C56 H56 0.9300 . ?
C57 C58 1.382(3) . ?
C57 H1 0.9300 . ?
C58 H58 0.9300 . ?
C60 C62 1.395(2) . ?
C60 H60 0.9300 . ?
C63 C66 1.518(2) . ?
C66 H66A 0.9700 . ?
C66 H66B 0.9700 . ?

loop_
_geom_torsion_atom_site_label_1
_geom_torsion_atom_site_label_2
_geom_torsion_atom_site_label_3
_geom_torsion_atom_site_label_4
_geom_torsion
_geom_torsion_site_symmetry_1
_geom_torsion_site_symmetry_2
_geom_torsion_site_symmetry_3
_geom_torsion_site_symmetry_4
_geom_torsion_publ_flag
C8 N2 C3 C30 179.60(19) . . . . ?
C13 N2 C3 C30 8.9(3) . . . . ?
C8 N2 C3 C64 0.8(2) . . . . ?
C13 N2 C3 C64 -169.89(16) . . . . ?
C26 N8 C6 C17 178.99(18) . . . . ?
C66 N8 C6 C17 -1.7(3) . . . . ?
C26 N8 C6 C59 -0.13(19) . . . . ?
C66 N8 C6 C59 179.21(15) . . . . ?
C3 N2 C8 C21 179.23(19) . . . . ?
C13 N2 C8 C21 -10.0(3) . . . . ?
C3 N2 C8 C33 0.1(2) . . . . ?
C13 N2 C8 C33 170.87(16) . . . . ?
C8 N2 C13 C1 87.8(2) . . . . ?
C3 N2 C13 C1 -103.0(2) . . . . ?
C60 C1 C13 N2 7.9(3) . . . . ?
C24 C1 C13 N2 -171.17(16) . . . . ?
N8 C6 C17 C56 -179.30(18) . . . . ?
C59 C6 C17 C56 -0.3(3) . . . . ?
C59 C7 C19 C56 0.8(3) . . . . ?
C51 C16 C21 C8 0.5(3) . . . . ?
N2 C8 C21 C16 -178.5(2) . . . . ?
C33 C8 C21 C16 0.5(3) . . . . ?
C60 C1 C24 C63 0.4(3) . . . . ?
C13 C1 C24 C63 179.59(17) . . . . ?
C6 N8 C26 C23 -179.67(18) . . . . ?
C66 N8 C26 C23 1.0(3) . . . . ?
C6 N8 C26 C2 0.22(19) . . . . ?
C66 N8 C26 C2 -179.13(15) . . . . ?
C43 C23 C26 N8 -179.82(18) . . . . ?
C43 C23 C26 C2 0.3(3) . . . . ?
C57 C2 C26 N8 -179.90(16) . . . . ?
C59 C2 C26 N8 -0.23(19) . . . . ?
C57 C2 C26 C23 0.0(3) . . . . ?
C59 C2 C26 C23 179.67(16) . . . . ?
N2 C3 C30 C37 -177.75(19) . . . . ?
C64 C3 C30 C37 1.0(3) . . . . ?
N2 C8 C33 C50 178.48(18) . . . . ?
C21 C8 C33 C50 -0.7(3) . . . . ?
N2 C8 C33 C64 -0.9(2) . . . . ?
C21 C8 C33 C64 179.89(18) . . . . ?
C3 C30 C37 C40 -0.1(3) . . . . ?
C30 C37 C40 C49 -0.7(4) . . . . ?
C26 C23 C43 C58 -0.3(3) . . . . ?
C37 C40 C49 C64 0.6(4) . . . . ?
C8 C33 C50 C51 -0.1(3) . . . . ?
C64 C33 C50 C51 179.1(2) . . . . ?
C33 C50 C51 C16 1.1(4) . . . . ?
C21 C16 C51 C50 -1.3(4) . . . . ?
C6 C17 C56 C19 -0.3(3) . . . . ?
C7 C19 C56 C17 0.0(3) . . . . ?
C26 C2 C57 C58 -0.3(3) . . . . ?
C59 C2 C57 C58 -179.82(19) . . . . ?
C2 C57 C58 C43 0.2(3) . . . . ?
C23 C43 C58 C57 0.1(3) . . . . ?
C19 C7 C59 C6 -1.3(3) . . . . ?
C19 C7 C59 C2 179.09(19) . . . . ?
N8 C6 C59 C7 -179.70(15) . . . . ?
C17 C6 C59 C7 1.1(3) . . . . ?
N8 C6 C59 C2 -0.01(19) . . . . ?
C17 C6 C59 C2 -179.23(16) . . . . ?
C57 C2 C59 C7 -0.6(4) . . . . ?
C26 C2 C59 C7 179.77(19) . . . . ?
C57 C2 C59 C6 179.75(19) . . . . ?
C26 C2 C59 C6 0.15(18) . . . . ?
C24 C1 C60 C62 -0.6(3) . . . . ?
C13 C1 C60 C62 -179.72(17) . . . . ?
C63 C52 C62 C60 1.6(3) . . . . ?
Br1 C52 C62 C60 179.39(13) . . . . ?
C63 C52 C62 C39 -177.04(17) . . . . ?
Br1 C52 C62 C39 0.8(2) . . . . ?
C1 C60 C62 C52 -0.4(3) . . . . ?
C1 C60 C62 C39 178.30(17) . . . . ?
C1 C24 C63 C52 0.7(3) . . . . ?
C1 C24 C63 C66 -178.12(17) . . . . ?
C62 C52 C63 C24 -1.7(3) . . . . ?
Br1 C52 C63 C24 -179.56(13) . . . . ?
C62 C52 C63 C66 177.07(17) . . . . ?
Br1 C52 C63 C66 -0.7(2) . . . . ?
C40 C49 C64 C3 0.3(3) . . . . ?
C40 C49 C64 C33 179.2(2) . . . . ?
N2 C3 C64 C49 177.89(17) . . . . ?
C30 C3 C64 C49 -1.1(3) . . . . ?
N2 C3 C64 C33 -1.3(2) . . . . ?
C30 C3 C64 C33 179.73(17) . . . . ?
C50 C33 C64 C49 3.1(4) . . . . ?
C8 C33 C64 C49 -177.7(2) . . . . ?
C50 C33 C64 C3 -177.9(2) . . . . ?
C8 C33 C64 C3 1.4(2) . . . . ?
C6 N8 C66 C63 -104.7(2) . . . . ?
C26 N8 C66 C63 74.5(2) . . . . ?
C24 C63 C66 N8 10.4(3) . . . . ?
C52 C63 C66 N8 -168.39(16) . . . . ?
